data_7201224
loop_
_publ_author_name
'Trewin, Abbie'
'Cooper, Andrew I.'

_publ_section_title
;
 Predicting microporous crystalline polyimides
;
_journal_issue 9
_journal_name_full CrystEngComm
_journal_page_first 1819
_journal_paper_doi 10.1039/b906280g
_journal_volume 11
_journal_year 2009
_space_group_IT_number 1
_symmetry_cell_setting triclinic
_symmetry_Int_Tables_number 1
_symmetry_space_group_name_Hall 'P 1'
_symmetry_space_group_name_H-M 'P 1'
_audit_creation_date 2009-05-01
_audit_creation_method 'Materials Studio'
_cell_angle_alpha 97.4945
_cell_angle_beta 133.9561
_cell_angle_gamma 60.0349
_cell_length_a 21.5039
_cell_length_b 21.3703
_cell_length_c 4.9438
_cell_volume 1328.950
_cod_data_source_file b906280g.txt
_cod_data_source_block C1-
_cod_original_sg_symbol_H-M P1
_cod_struct_determination_method theoretical
_cod_database_code 7201224

loop_
_symmetry_equiv_pos_as_xyz
x,y,z

loop_
_atom_site_label
_atom_site_type_symbol
_atom_site_fract_x
_atom_site_fract_y
_atom_site_fract_z
_atom_site_U_iso_or_equiv
_atom_site_adp_type
_atom_site_occupancy
C1 C -0.52167 0.59293 0.09806 0.00000 Uiso 1.00
C2 C -0.41287 0.48365 0.09570 0.00000 Uiso 1.00
O3 O -0.57821 0.63018 0.13598 0.00000 Uiso 1.00
O4 O -0.36877 0.41813 0.11439 0.00000 Uiso 1.00
C5 C -0.46619 0.60976 0.07739 0.00000 Uiso 1.00
C6 C -0.40144 0.54503 0.07907 0.00000 Uiso 1.00
C7 C -0.33897 0.54555 0.07273 0.00000 Uiso 1.00
C8 C -0.34183 0.61116 0.05725 0.00000 Uiso 1.00
C9 C -0.40570 0.67526 0.05661 0.00000 Uiso 1.00
C10 C -0.46761 0.67439 0.06955 0.00000 Uiso 1.00
C11 C -0.42119 0.75064 0.05366 0.00000 Uiso 1.00
C12 C -0.52418 0.74855 0.08498 0.00000 Uiso 1.00
O13 O -0.38337 0.77551 0.04121 0.00000 Uiso 1.00
O14 O -0.58095 0.77010 0.12186 0.00000 Uiso 1.00
C15 C -0.26238 0.48476 0.08329 0.00000 Uiso 1.00
C16 C -0.26951 0.59666 0.04448 0.00000 Uiso 1.00
O17 O -0.23725 0.41983 0.09212 0.00000 Uiso 1.00
O18 O -0.25524 0.63962 -0.00731 0.00000 Uiso 1.00
C19 C -0.62997 0.92230 -0.12762 0.00000 Uiso 1.00
C20 C -0.52448 0.86446 0.10366 0.00000 Uiso 1.00
C21 C -0.45168 0.88260 0.37165 0.00000 Uiso 1.00
C22 C -0.48267 0.95475 0.40772 0.00000 Uiso 1.00
C23 C -0.58816 1.01258 0.17645 0.00000 Uiso 1.00
C24 C -0.66096 0.99445 -0.09155 0.00000 Uiso 1.00
N25 N -0.49272 0.79078 0.07195 0.00000 Uiso 1.00
H26 H -0.69159 0.91211 -0.34594 0.00000 Uiso 1.00
H27 H -0.36712 0.83939 0.56635 0.00000 Uiso 1.00
H28 H -0.42105 0.96493 0.62603 0.00000 Uiso 1.00
H29 H -0.74552 1.03765 -0.28625 0.00000 Uiso 1.00
C30 C -0.45307 0.40010 0.34852 0.00000 Uiso 1.00
C31 C -0.52174 0.47784 0.11719 0.00000 Uiso 1.00
C32 C -0.62611 0.51503 -0.09206 0.00000 Uiso 1.00
C33 C -0.65956 0.47694 -0.06837 0.00000 Uiso 1.00
C34 C -0.59090 0.39921 0.16296 0.00000 Uiso 1.00
C35 C -0.48652 0.36201 0.37221 0.00000 Uiso 1.00
N36 N -0.48764 0.51723 0.09751 0.00000 Uiso 1.00
H37 H -0.36895 0.36669 0.52987 0.00000 Uiso 1.00
H38 H -0.68590 0.57592 -0.28702 0.00000 Uiso 1.00
H39 H -0.74369 0.51036 -0.24972 0.00000 Uiso 1.00
H40 H -0.42673 0.30112 0.56717 0.00000 Uiso 1.00
C41 C -0.07079 0.49966 0.27053 0.00000 Uiso 1.00
C42 C -0.13948 0.47868 0.10831 0.00000 Uiso 1.00
C43 C -0.12173 0.41585 -0.01978 0.00000 Uiso 1.00
C44 C -0.04185 0.37738 0.00960 0.00000 Uiso 1.00
C45 C 0.02684 0.39836 0.17182 0.00000 Uiso 1.00
C46 C 0.00909 0.46119 0.29991 0.00000 Uiso 1.00
N47 N -0.22127 0.51866 0.07876 0.00000 Uiso 1.00
H48 H -0.07581 0.54732 0.38884 0.00000 Uiso 1.00
H49 H -0.17082 0.39395 -0.15587 0.00000 Uiso 1.00
H50 H -0.03683 0.32972 -0.10871 0.00000 Uiso 1.00
H51 H 0.05818 0.48309 0.43600 0.00000 Uiso 1.00
C52 C -0.84312 1.28037 0.23566 0.00000 Uiso 1.00
C53 C -0.85026 1.39228 0.19685 0.00000 Uiso 1.00
O54 O -0.85740 1.23742 0.28746 0.00000 Uiso 1.00
O55 O -0.87539 1.45721 0.18801 0.00000 Uiso 1.00
C56 C -0.77081 1.26588 0.22289 0.00000 Uiso 1.00
C57 C -0.77366 1.33149 0.20741 0.00000 Uiso 1.00
C58 C -0.71120 1.33202 0.20107 0.00000 Uiso 1.00
C59 C -0.64644 1.26728 0.20275 0.00000 Uiso 1.00
C60 C -0.64502 1.20265 0.21059 0.00000 Uiso 1.00
C61 C -0.70694 1.20178 0.22352 0.00000 Uiso 1.00
C62 C -0.58846 1.12849 0.19515 0.00000 Uiso 1.00
C63 C -0.69144 1.12640 0.22647 0.00000 Uiso 1.00
O64 O -0.53169 1.10694 0.15826 0.00000 Uiso 1.00
O65 O -0.72927 1.10153 0.23892 0.00000 Uiso 1.00
C66 C -0.69976 1.39339 0.18445 0.00000 Uiso 1.00
C67 C -0.59097 1.28411 0.18209 0.00000 Uiso 1.00
O68 O -0.74387 1.45892 0.16576 0.00000 Uiso 1.00
O69 O -0.53442 1.24686 0.14417 0.00000 Uiso 1.00
N70 N -0.61992 1.08626 0.20818 0.00000 Uiso 1.00
N71 N -0.89137 1.35838 0.20137 0.00000 Uiso 1.00
N72 N -0.62500 1.35981 0.18264 0.00000 Uiso 1.00

loop_
_geom_bond_atom_site_label_1
_geom_bond_atom_site_label_2
_geom_bond_distance
_geom_bond_site_symmetry_2
_ccdc_geom_bond_type
C1 O3 1.207 . D
C1 C5 1.473 . S
C1 N36 1.404 . S
C2 O4 1.206 . D
C2 C6 1.472 . S
C2 N36 1.402 . S
C5 C6 1.384 . A
C5 C10 1.371 . A
C6 C7 1.371 . A
C7 C8 1.382 . A
C7 C15 1.471 . S
C8 C9 1.371 . A
C8 C16 1.472 . S
C9 C10 1.386 . A
C9 C11 1.473 . S
C10 C12 1.473 . S
C11 O13 1.207 . D
C11 N25 1.402 . S
C12 O14 1.209 . D
C12 N25 1.401 . S
C15 O17 1.205 . D
C15 N47 1.406 . S
C16 O18 1.206 . D
C16 N47 1.409 . S
C19 C20 1.396 . A
C19 C24 1.386 . A
C19 H26 1.100 . S
C20 C21 1.396 . A
C20 N25 1.407 . S
C21 C22 1.386 . A
C21 H27 1.100 . S
C22 C23 1.396 . A
C22 H28 1.100 . S
C23 C24 1.396 . A
C23 N70 1.407 . S
C24 H29 1.100 . S
C30 C31 1.396 . A
C30 C35 1.386 . A
C30 H37 1.101 . S
C31 C32 1.396 . A
C31 N36 1.412 . S
C32 C33 1.386 . A
C32 H38 1.100 . S
C33 C34 1.396 . A
C33 H39 1.101 . S
C34 C35 1.396 . A
C34 N72 1.412 1_545 S
C35 H40 1.100 . S
C41 C42 1.396 . A
C41 C46 1.386 . A
C41 H48 1.102 . S
C42 C43 1.397 . A
C42 N47 1.421 . S
C43 C44 1.386 . A
C43 H49 1.101 . S
C44 C45 1.396 . A
C44 H50 1.102 . S
C45 C46 1.397 . A
C45 N71 1.421 1_645 S
C46 H51 1.101 . S
C52 O54 1.206 . D
C52 C56 1.472 . S
C52 N71 1.409 . S
C53 O55 1.205 . D
C53 C57 1.471 . S
C53 N71 1.406 . S
C56 C57 1.382 . A
C56 C61 1.371 . A
C57 C58 1.371 . A
C58 C59 1.384 . A
C58 C66 1.472 . S
C59 C60 1.371 . A
C59 C67 1.473 . S
C60 C61 1.386 . A
C60 C62 1.473 . S
C61 C63 1.473 . S
C62 O64 1.209 . D
C62 N70 1.401 . S
C63 O65 1.207 . D
C63 N70 1.402 . S
C66 O68 1.206 . D
C66 N72 1.402 . S
C67 O69 1.207 . D
C67 N72 1.404 . S
N71 C45 1.421 1_465 S
N72 C34 1.412 1_565 S
